data_4324916
loop_
_publ_author_name
'Raquel Ferreir\'os-Mart\'inez'
'David Esteban-G\'omez'
'\'Eva T\'oth'
'Andr\'es de Blas'
'Carlos Platas-Iglesias'
'Teresa Rodr\'iguez-Blas'

_publ_contact_author_address
;
Departamento de Quimica Fundamental
Facultade de Ciencias
Universidade da Coruna
Campus da Zapateira s/n
15071 A Coruna
Spain
;
_publ_contact_author_email ucambv@udc.es
_publ_contact_author_fax '+ 34 981 167065'
_publ_contact_author_name 'De Blas, Andres'
_publ_contact_author_phone '+ 34 981 167000'
_publ_section_title
;
 Macrocyclic Receptor Showing Extremely High Sr(II)/Ca(II) and
 Pb(II)/Ca(II) Selectivities with Potential Application in Chelation
 Treatment of Metal Intoxication
;
_journal_name_full 'Inorganic Chemistry'
_journal_page_first 3772
_journal_page_last 3784
_journal_paper_doi 10.1021/ic200182e
_journal_volume 50
_journal_year 2011
_chemical_compound_source 'synthesis as described'
_chemical_formula_moiety '2(C26 H34 N4 O8 Pb), 4(C6 H16 N), 4(Cl O4), H2 O '
_chemical_formula_sum 'C76 H134 Cl4 N12 O33 Pb2'
_chemical_formula_weight 2300.13
_chemical_name_systematic
;
 ?
;
_space_group_IT_number 14
_symmetry_cell_setting monoclinic
_symmetry_Int_Tables_number 14
_symmetry_space_group_name_Hall '-P 2yn'
_symmetry_space_group_name_H-M 'P 1 21/n 1'
_atom_sites_solution_hydrogens geom
_atom_sites_solution_primary heavy
_atom_sites_solution_secondary difmap
_audit_conform_dict_location ftp://ftp.iucr.org/pub/cif_core.dic
_audit_conform_dict_name cif_core.dic
_audit_conform_dict_version 2.4
_audit_creation_date 2008-12-15T19:36:09-00:00
_audit_creation_method 'WinGX routine CIF_UPDATE'
_cell_angle_alpha 90
_cell_angle_beta 96.307(2)
_cell_angle_gamma 90
_cell_formula_units_Z 2
_cell_length_a 9.1268(4)
_cell_length_b 48.474(2)
_cell_length_c 10.8772(4)
_cell_measurement_reflns_used 6448
_cell_measurement_temperature 100.0(2)
_cell_measurement_theta_max 28.3075
_cell_measurement_theta_min 2.2666
_cell_measurement_wavelength 0.71073
_cell_volume 4783.1(3)
_computing_cell_refinement 'SAINT V7.12A (Bruker Nonius 2004) in Apex2 suite.'
_computing_data_collection 'Apex2  V.1.0-27 (Bruker Nonius, 2005);'
_computing_data_reduction 'SAINT and XPREP Version 6.14 COPYRIGHT(c) 2003 Bruker-AXS'
_computing_molecular_graphics 'Ortep-3 for Windows (Farrugia, 1997)'
_computing_publication_material 'WinGX publication routines (Farrugia, 1999)'
_computing_structure_refinement 'SHELXL-97 (Sheldrick, 2008)'
_computing_structure_solution 'DIRDIF2008,  Beurskens, P.T et al. 2008'
_diffrn_ambient_temperature 100.0(2)
_diffrn_measured_fraction_theta_full 0.999
_diffrn_measured_fraction_theta_max 0.999
_diffrn_measurement_device_type 'Bruker X8 APEXII CCD'
_diffrn_measurement_method 'omega and  phi rotation with narrow frames'
_diffrn_radiation_monochromator graphite
_diffrn_radiation_probe x-ray
_diffrn_radiation_source 'fine-focus sealed tube'
_diffrn_radiation_type MoK\a
_diffrn_radiation_wavelength 0.71073
_diffrn_reflns_av_R_equivalents 0.0453
_diffrn_reflns_av_unetI/netI 0.0572
_diffrn_reflns_limit_h_max 11
_diffrn_reflns_limit_h_min -12
_diffrn_reflns_limit_k_max 55
_diffrn_reflns_limit_k_min -64
_diffrn_reflns_limit_l_max 12
_diffrn_reflns_limit_l_min -14
_diffrn_reflns_number 47240
_diffrn_reflns_theta_full 28.31
_diffrn_reflns_theta_max 28.31
_diffrn_reflns_theta_min 2.27
_exptl_absorpt_coefficient_mu 3.712
_exptl_absorpt_correction_T_max 0.8
_exptl_absorpt_correction_T_min 0.526
_exptl_absorpt_correction_type multi-scan
_exptl_absorpt_process_details
;
Bruker (2001). SADABS: . Bruker AXS Inc., Madison,
Wisconsin, USA. 
;
_exptl_crystal_colour colourless
_exptl_crystal_density_diffrn 1.597
_exptl_crystal_description prism
_exptl_crystal_F_000 2340
_exptl_crystal_size_max 0.26
_exptl_crystal_size_mid 0.24
_exptl_crystal_size_min 0.06
_refine_diff_density_max 1.045
_refine_diff_density_min -1.561
_refine_diff_density_rms 0.123
_refine_ls_extinction_method none
_refine_ls_goodness_of_fit_ref 1.053
_refine_ls_hydrogen_treatment constr
_refine_ls_matrix_type full
_refine_ls_number_parameters 577
_refine_ls_number_reflns 11880
_refine_ls_number_restraints 0
_refine_ls_restrained_S_all 1.053
_refine_ls_R_factor_all 0.056
_refine_ls_R_factor_gt 0.0382
_refine_ls_shift/su_max 0.002
_refine_ls_shift/su_mean 0
_refine_ls_structure_factor_coef Fsqd
_refine_ls_weighting_details 'calc w=1/[\s^2^(Fo^2^)+(0.0134P)^2^+7.9803P] where P=(Fo^2^+2Fc^2^)/3'
_refine_ls_weighting_scheme calc
_refine_ls_wR_factor_gt 0.0607
_refine_ls_wR_factor_ref 0.0645
_reflns_number_gt 9559
_reflns_number_total 11880
_reflns_threshold_expression >2\s(I)
_cod_data_source_file ic200182e_si_002_1.cif
_cod_data_source_block Compound3
_cod_original_sg_symbol_H-M 'P 21/n'
_cod_database_code 4324916

loop_
_symmetry_equiv_pos_as_xyz
'x, y, z'
'-x+1/2, y+1/2, -z+1/2'
'-x, -y, -z'
'x-1/2, -y-1/2, z-1/2'

loop_
_atom_site_label
_atom_site_type_symbol
_atom_site_fract_x
_atom_site_fract_y
_atom_site_fract_z
_atom_site_U_iso_or_equiv
_atom_site_adp_type
_atom_site_occupancy
_atom_site_symmetry_multiplicity
_atom_site_calc_flag
_atom_site_refinement_flags
Pb1 Pb 0.208846(14) 0.118533(3) 0.210914(11) 0.01356(4) Uani 1 1 d .
C1 C -0.0530(4) 0.14308(8) 0.3743(3) 0.0214(8) Uani 1 1 d .
C2 C -0.1287(4) 0.11781(8) 0.3153(3) 0.0165(7) Uani 1 1 d .
C3 C -0.2785(4) 0.11307(8) 0.3179(3) 0.0201(8) Uani 1 1 d .
H3 H -0.3396 0.1264 0.3509 0.024 Uiso 1 1 calc R
C4 C -0.3360(4) 0.08833(8) 0.2712(3) 0.0219(9) Uani 1 1 d .
H4 H -0.4386 0.0847 0.2689 0.026 Uiso 1 1 calc R
C5 C -0.2439(4) 0.06894(8) 0.2279(3) 0.0184(8) Uani 1 1 d .
H5 H -0.2809 0.0514 0.2006 0.022 Uiso 1 1 calc R
C6 C -0.0958(4) 0.07543(7) 0.2248(3) 0.0150(7) Uani 1 1 d .
C7 C 0.0075(4) 0.05522(7) 0.1731(3) 0.0167(8) Uani 1 1 d .
H7A H -0.0256 0.0362 0.1886 0.02 Uiso 1 1 calc R
H7B H 0.0025 0.0578 0.0825 0.02 Uiso 1 1 calc R
C8 C 0.2611(4) 0.04206(7) 0.1585(3) 0.0203(8) Uani 1 1 d .
H8A H 0.2176 0.0235 0.1433 0.024 Uiso 1 1 calc R
H8B H 0.3561 0.0397 0.2108 0.024 Uiso 1 1 calc R
C9 C 0.2910(4) 0.05417(7) 0.0374(3) 0.0186(8) Uani 1 1 d .
H9A H 0.3501 0.0411 -0.0068 0.022 Uiso 1 1 calc R
H9B H 0.1969 0.0575 -0.0148 0.022 Uiso 1 1 calc R
C10 C 0.3964(4) 0.09153(8) -0.0572(3) 0.0255(9) Uani 1 1 d .
H10A H 0.3015 0.0955 -0.1073 0.031 Uiso 1 1 calc R
H10B H 0.4528 0.0785 -0.1038 0.031 Uiso 1 1 calc R
C11 C 0.4814(4) 0.11758(8) -0.0341(4) 0.0266(9) Uani 1 1 d .
H11A H 0.5721 0.114 0.0223 0.032 Uiso 1 1 calc R
H11B H 0.5101 0.1249 -0.1129 0.032 Uiso 1 1 calc R
C12 C 0.4636(4) 0.16280(7) 0.0398(4) 0.0237(9) Uani 1 1 d .
H12A H 0.4991 0.1693 -0.0381 0.028 Uiso 1 1 calc R
H12B H 0.5497 0.1608 0.103 0.028 Uiso 1 1 calc R
C13 C 0.3567(4) 0.18316(7) 0.0825(3) 0.0210(8) Uani 1 1 d .
H13A H 0.4031 0.2016 0.0869 0.025 Uiso 1 1 calc R
H13B H 0.269 0.184 0.0203 0.025 Uiso 1 1 calc R
C14 C 0.4252(4) 0.18398(8) 0.3030(3) 0.0237(9) Uani 1 1 d .
H14A H 0.428 0.2043 0.3118 0.028 Uiso 1 1 calc R
H14B H 0.5213 0.178 0.2779 0.028 Uiso 1 1 calc R
C15 C 0.4065(4) 0.17145(8) 0.4265(3) 0.0237(9) Uani 1 1 d .
H15A H 0.482 0.1789 0.4901 0.028 Uiso 1 1 calc R
H15B H 0.3081 0.1762 0.4506 0.028 Uiso 1 1 calc R
C16 C 0.3989(4) 0.12982(8) 0.5347(3) 0.0244(9) Uani 1 1 d .
H16A H 0.298 0.1339 0.5551 0.029 Uiso 1 1 calc R
H16B H 0.47 0.1375 0.6012 0.029 Uiso 1 1 calc R
C17 C 0.4201(4) 0.09933(8) 0.5259(3) 0.0233(9) Uani 1 1 d .
H17A H 0.5184 0.0953 0.4998 0.028 Uiso 1 1 calc R
H17B H 0.414 0.0907 0.6076 0.028 Uiso 1 1 calc R
C18 C 0.3121(4) 0.05906(8) 0.4326(3) 0.0236(9) Uani 1 1 d .
H18A H 0.3179 0.0513 0.5172 0.028 Uiso 1 1 calc R
H18B H 0.4 0.0529 0.3942 0.028 Uiso 1 1 calc R
C19 C 0.1743(4) 0.04919(8) 0.3572(3) 0.0212(8) Uani 1 1 d .
H19A H 0.1724 0.0288 0.3588 0.025 Uiso 1 1 calc R
H19B H 0.0877 0.0559 0.3959 0.025 Uiso 1 1 calc R
C20 C 0.1733(4) 0.19199(7) 0.2189(3) 0.0188(8) Uani 1 1 d .
H20A H 0.1909 0.2119 0.206 0.023 Uiso 1 1 calc R
H20B H 0.1482 0.1895 0.3044 0.023 Uiso 1 1 calc R
C21 C 0.0454(4) 0.18256(7) 0.1291(3) 0.0162(8) Uani 1 1 d .
C22 C -0.0624(4) 0.20118(8) 0.0801(3) 0.0190(8) Uani 1 1 d .
H22 H -0.0579 0.22 0.1048 0.023 Uiso 1 1 calc R
C23 C -0.1747(4) 0.19194(8) -0.0040(3) 0.0207(8) Uani 1 1 d .
H23 H -0.2505 0.2042 -0.0364 0.025 Uiso 1 1 calc R
C24 C -0.1771(4) 0.16447(7) -0.0416(3) 0.0167(8) Uani 1 1 d .
H24 H -0.2528 0.1577 -0.101 0.02 Uiso 1 1 calc R
C25 C -0.0665(4) 0.14728(7) 0.0099(3) 0.0127(7) Uani 1 1 d .
C26 C -0.0544(4) 0.11769(7) -0.0339(3) 0.0151(7) Uani 1 1 d .
C27 C -0.0258(5) 0.18735(9) 0.7013(4) 0.0394(12) Uani 1 1 d .
H27A H -0.1151 0.177 0.7174 0.047 Uiso 1 1 calc R
H27B H -0.0084 0.2018 0.7656 0.047 Uiso 1 1 calc R
C28 C 0.1044(5) 0.16788(9) 0.7118(4) 0.0404(11) Uani 1 1 d .
H28A H 0.117 0.1597 0.7947 0.061 Uiso 1 1 calc R
H28B H 0.1936 0.1781 0.6974 0.061 Uiso 1 1 calc R
H28C H 0.0868 0.1532 0.65 0.061 Uiso 1 1 calc R
C29 C 0.0709(4) 0.21907(8) 0.5471(4) 0.0255(9) Uani 1 1 d .
H29A H 0.052 0.2248 0.4595 0.031 Uiso 1 1 calc R
H29B H 0.1635 0.2082 0.5563 0.031 Uiso 1 1 calc R
C30 C 0.0917(5) 0.24445(8) 0.6269(4) 0.0395(11) Uani 1 1 d .
H30A H 0.1743 0.2553 0.6024 0.059 Uiso 1 1 calc R
H30B H 0.1127 0.239 0.7138 0.059 Uiso 1 1 calc R
H30C H 0.0016 0.2556 0.6166 0.059 Uiso 1 1 calc R
C31 C -0.2013(4) 0.21474(9) 0.5655(4) 0.0330(10) Uani 1 1 d .
H31A H -0.2001 0.2296 0.628 0.04 Uiso 1 1 calc R
H31B H -0.2767 0.2011 0.5838 0.04 Uiso 1 1 calc R
C32 C -0.2448(5) 0.22688(10) 0.4388(4) 0.0450(12) Uani 1 1 d .
H32A H -0.3417 0.2357 0.4371 0.067 Uiso 1 1 calc R
H32B H -0.2494 0.2122 0.3766 0.067 Uiso 1 1 calc R
H32C H -0.1716 0.2407 0.4206 0.067 Uiso 1 1 calc R
C33 C -0.1318(4) 0.03732(8) -0.1590(3) 0.0223(9) Uani 1 1 d .
H33A H -0.0407 0.0378 -0.1005 0.027 Uiso 1 1 calc R
H33B H -0.1294 0.0203 -0.2093 0.027 Uiso 1 1 calc R
C34 C -0.2631(5) 0.03620(8) -0.0867(3) 0.0290(10) Uani 1 1 d .
H34A H -0.2568 0.0197 -0.0344 0.043 Uiso 1 1 calc R
H34B H -0.3537 0.0355 -0.144 0.043 Uiso 1 1 calc R
H34C H -0.2643 0.0527 -0.0345 0.043 Uiso 1 1 calc R
C35 C -0.2693(4) 0.06281(8) -0.3339(3) 0.0238(9) Uani 1 1 d .
H35A H -0.2659 0.0798 -0.3842 0.029 Uiso 1 1 calc R
H35B H -0.3571 0.0641 -0.2882 0.029 Uiso 1 1 calc R
C36 C -0.2871(5) 0.03824(9) -0.4197(4) 0.0372(11) Uani 1 1 d .
H36A H -0.3776 0.0403 -0.4764 0.056 Uiso 1 1 calc R
H36B H -0.2929 0.0214 -0.371 0.056 Uiso 1 1 calc R
H36C H -0.2022 0.0371 -0.4674 0.056 Uiso 1 1 calc R
C37 C 0.0068(4) 0.06346(8) -0.3003(3) 0.0252(9) Uani 1 1 d .
H37A H 0.0135 0.0474 -0.3554 0.03 Uiso 1 1 calc R
H37B H 0.0909 0.0625 -0.2348 0.03 Uiso 1 1 calc R
C38 C 0.0186(5) 0.08961(9) -0.3744(4) 0.0446(12) Uani 1 1 d .
H38A H 0.112 0.0896 -0.4111 0.067 Uiso 1 1 calc R
H38B H 0.0152 0.1056 -0.3198 0.067 Uiso 1 1 calc R
H38C H -0.0637 0.0905 -0.4402 0.067 Uiso 1 1 calc R
N1 N -0.0405(3) 0.09957(6) 0.2659(2) 0.0143(6) Uani 1 1 d .
N2 N 0.1614(3) 0.05849(6) 0.2278(2) 0.0154(6) Uani 1 1 d .
N3 N 0.3081(3) 0.17662(6) 0.2038(3) 0.0163(6) Uani 1 1 d .
N4 N 0.0409(3) 0.15581(6) 0.0957(2) 0.0131(6) Uani 1 1 d .
N5 N -0.0530(3) 0.20089(6) 0.5775(3) 0.0231(7) Uani 1 1 d .
H5N H -0.0597 0.1867 0.5195 0.028 Uiso 1 1 calc R
N6 N -0.1337(3) 0.06180(6) -0.2422(2) 0.0154(6) Uani 1 1 d .
H6N H -0.1368 0.0773 -0.1921 0.019 Uiso 1 1 calc R
O1 O 0.0838(3) 0.14496(5) 0.3732(2) 0.0182(5) Uani 1 1 d .
O2 O -0.1333(3) 0.15977(6) 0.4231(3) 0.0477(9) Uani 1 1 d .
O3 O 0.3695(3) 0.07951(5) 0.0584(2) 0.0192(6) Uani 1 1 d .
O4 O 0.3907(3) 0.13706(5) 0.0204(2) 0.0228(6) Uani 1 1 d .
O5 O 0.4210(3) 0.14211(5) 0.4198(2) 0.0193(6) Uani 1 1 d .
O6 O 0.3079(3) 0.08848(5) 0.4377(2) 0.0211(6) Uani 1 1 d .
O7 O 0.0553(3) 0.10397(5) 0.0104(2) 0.0171(5) Uani 1 1 d .
O8 O -0.1541(3) 0.10938(5) -0.1143(2) 0.0221(6) Uani 1 1 d .
O9 O 0.7254(10) 0.1319(2) 0.6458(9) 0.095(3) Uani 0.5 1 d P
O10 O 0.4466(3) 0.22532(6) 0.6257(2) 0.0322(7) Uani 1 1 d .
O11 O 0.5943(3) 0.23638(6) 0.8080(3) 0.0402(8) Uani 1 1 d .
O12 O 0.3656(3) 0.21454(6) 0.8172(3) 0.0439(8) Uani 1 1 d .
O13 O 0.5628(3) 0.18997(5) 0.7483(2) 0.0258(6) Uani 1 1 d .
O14 O 0.3651(3) 0.03821(5) 0.7392(2) 0.0258(6) Uani 1 1 d .
O15 O 0.2204(4) 0.00513(6) 0.8285(3) 0.0439(8) Uani 1 1 d .
O16 O 0.2109(4) 0.00782(6) 0.6158(3) 0.0435(8) Uani 1 1 d .
O17 O 0.4243(3) -0.00869(6) 0.7289(4) 0.0627(11) Uani 1 1 d .
Cl1 Cl 0.49229(10) 0.216513(19) 0.75007(8) 0.0214(2) Uani 1 1 d .
Cl2 Cl 0.30796(11) 0.010468(19) 0.72874(8) 0.0244(2) Uani 1 1 d .
H91W H 0.7729 0.1305 0.7165 1 Uiso 0.5 1 d P
H92W H 0.7866 0.134 0.5931 1 Uiso 0.5 1 d P

loop_
_atom_site_aniso_label
_atom_site_aniso_U_11
_atom_site_aniso_U_22
_atom_site_aniso_U_33
_atom_site_aniso_U_23
_atom_site_aniso_U_13
_atom_site_aniso_U_12
Pb1 0.01041(6) 0.01492(7) 0.01529(6) -0.00131(6) 0.00109(4) 0.00006(6)
C1 0.018(2) 0.025(2) 0.0220(19) -0.0071(17) 0.0063(16) -0.0051(17)
C2 0.0170(18) 0.0196(19) 0.0133(16) -0.0011(16) 0.0037(13) 0.0008(17)
C3 0.0130(18) 0.026(2) 0.0223(19) -0.0044(16) 0.0056(15) -0.0022(16)
C4 0.0117(19) 0.030(2) 0.024(2) -0.0018(17) 0.0040(15) -0.0068(17)
C5 0.0196(19) 0.015(2) 0.0202(19) -0.0004(15) 0.0007(15) -0.0078(15)
C6 0.0169(19) 0.0147(19) 0.0133(17) 0.0004(14) 0.0006(14) -0.0005(15)
C7 0.0177(19) 0.0136(19) 0.0186(18) -0.0018(15) 0.0016(15) -0.0015(15)
C8 0.023(2) 0.013(2) 0.025(2) -0.0016(16) 0.0023(16) 0.0043(16)
C9 0.0166(19) 0.016(2) 0.0226(19) -0.0066(15) 0.0018(15) 0.0009(15)
C10 0.029(2) 0.026(2) 0.023(2) -0.0052(17) 0.0126(17) 0.0002(18)
C11 0.028(2) 0.025(2) 0.029(2) -0.0021(19) 0.0119(17) -0.0001(19)
C12 0.025(2) 0.018(2) 0.030(2) 0.0034(17) 0.0095(17) -0.0057(17)
C13 0.020(2) 0.017(2) 0.027(2) 0.0018(16) 0.0041(16) -0.0055(16)
C14 0.016(2) 0.021(2) 0.035(2) -0.0042(18) 0.0012(17) -0.0062(16)
C15 0.019(2) 0.023(2) 0.027(2) -0.0108(17) -0.0069(16) 0.0008(17)
C16 0.020(2) 0.034(2) 0.0175(19) -0.0041(17) -0.0031(15) -0.0025(18)
C17 0.018(2) 0.034(2) 0.0170(19) 0.0045(17) -0.0028(15) 0.0001(17)
C18 0.024(2) 0.022(2) 0.024(2) 0.0057(17) -0.0038(16) 0.0043(17)
C19 0.024(2) 0.016(2) 0.023(2) 0.0044(16) -0.0001(16) 0.0017(16)
C20 0.019(2) 0.0106(19) 0.026(2) -0.0028(15) 0.0032(16) -0.0018(15)
C21 0.0154(19) 0.016(2) 0.0185(18) -0.0027(15) 0.0060(15) -0.0011(15)
C22 0.022(2) 0.014(2) 0.0217(19) -0.0028(15) 0.0057(16) 0.0032(16)
C23 0.018(2) 0.020(2) 0.024(2) -0.0007(16) 0.0007(16) 0.0044(16)
C24 0.0146(18) 0.019(2) 0.0161(18) 0.0009(15) 0.0014(14) -0.0003(15)
C25 0.0116(17) 0.0141(19) 0.0133(16) -0.0008(14) 0.0058(13) -0.0027(14)
C26 0.0138(17) 0.0168(19) 0.0154(16) 0.0009(16) 0.0049(13) 0.0008(16)
C27 0.063(3) 0.026(2) 0.033(2) 0.008(2) 0.023(2) 0.007(2)
C28 0.049(3) 0.032(3) 0.040(3) 0.007(2) 0.004(2) -0.005(2)
C29 0.028(2) 0.020(2) 0.030(2) 0.0045(17) 0.0070(17) -0.0073(17)
C30 0.026(2) 0.024(2) 0.066(3) -0.010(2) -0.008(2) 0.0006(19)
C31 0.027(2) 0.028(2) 0.046(3) -0.011(2) 0.015(2) -0.0016(19)
C32 0.029(3) 0.051(3) 0.053(3) 0.003(2) -0.008(2) -0.006(2)
C33 0.030(2) 0.017(2) 0.0180(19) 0.0030(15) -0.0049(16) 0.0017(17)
C34 0.040(3) 0.028(2) 0.019(2) 0.0023(17) 0.0019(18) -0.003(2)
C35 0.018(2) 0.027(2) 0.025(2) -0.0008(17) -0.0062(16) 0.0059(17)
C36 0.035(3) 0.042(3) 0.030(2) -0.013(2) -0.0186(19) 0.012(2)
C37 0.018(2) 0.035(2) 0.023(2) -0.0026(18) 0.0010(16) -0.0005(18)
C38 0.053(3) 0.040(3) 0.047(3) -0.001(2) 0.029(2) -0.006(2)
N1 0.0130(15) 0.0146(16) 0.0151(15) 0.0001(12) 0.0016(12) -0.0014(12)
N2 0.0146(15) 0.0175(17) 0.0139(15) 0.0012(12) 0.0003(12) 0.0024(13)
N3 0.0115(15) 0.0160(16) 0.0213(16) -0.0029(13) 0.0012(12) -0.0044(12)
N4 0.0164(15) 0.0103(15) 0.0128(14) -0.0007(12) 0.0033(12) -0.0022(12)
N5 0.0309(19) 0.0141(17) 0.0269(17) -0.0033(14) 0.0153(14) -0.0058(14)
N6 0.0149(16) 0.0148(16) 0.0161(15) -0.0022(12) -0.0008(12) 0.0007(12)
O1 0.0128(13) 0.0225(14) 0.0197(13) -0.0054(11) 0.0030(10) -0.0035(11)
O2 0.0225(16) 0.0393(19) 0.085(2) -0.0437(18) 0.0235(16) -0.0099(14)
O3 0.0199(14) 0.0175(14) 0.0210(13) -0.0027(11) 0.0058(11) -0.0033(11)
O4 0.0234(14) 0.0188(14) 0.0284(14) -0.0036(11) 0.0129(12) -0.0019(12)
O5 0.0157(13) 0.0244(15) 0.0178(13) -0.0026(11) 0.0012(10) 0.0015(11)
O6 0.0201(14) 0.0228(15) 0.0186(13) 0.0013(11) -0.0053(11) 0.0010(11)
O7 0.0170(13) 0.0160(14) 0.0173(12) -0.0014(10) -0.0024(10) 0.0030(11)
O8 0.0184(14) 0.0180(14) 0.0276(14) -0.0072(11) -0.0088(11) 0.0025(11)
O9 0.071(6) 0.113(8) 0.100(7) 0.006(6) 0.006(5) -0.006(6)
O10 0.0411(18) 0.0318(17) 0.0222(14) 0.0043(12) -0.0031(13) 0.0094(14)
O11 0.0433(19) 0.0319(18) 0.0417(18) -0.0132(14) -0.0124(15) -0.0026(15)
O12 0.0425(19) 0.045(2) 0.0498(19) 0.0103(16) 0.0287(16) 0.0121(16)
O13 0.0285(16) 0.0204(15) 0.0285(15) 0.0031(12) 0.0028(12) 0.0075(12)
O14 0.0351(16) 0.0175(14) 0.0245(14) -0.0002(11) 0.0020(12) -0.0066(12)
O15 0.062(2) 0.0390(19) 0.0316(17) -0.0019(14) 0.0106(16) -0.0238(16)
O16 0.058(2) 0.0358(19) 0.0332(17) -0.0121(14) -0.0097(15) -0.0055(16)
O17 0.0304(19) 0.0287(19) 0.127(3) 0.005(2) 0.000(2) 0.0089(15)
Cl1 0.0225(5) 0.0221(5) 0.0193(4) 0.0003(4) 0.0011(4) 0.0041(4)
Cl2 0.0307(5) 0.0162(5) 0.0258(5) 0.0012(4) 0.0003(4) -0.0005(4)

loop_
_atom_type_symbol
_atom_type_description
_atom_type_scat_dispersion_real
_atom_type_scat_dispersion_imag
_atom_type_scat_source
C C 0.0033 0.0016 'International Tables Vol C Tables 4.2.6.8 and 6.1.1.4'
H H 0 0 'International Tables Vol C Tables 4.2.6.8 and 6.1.1.4'
N N 0.0061 0.0033 'International Tables Vol C Tables 4.2.6.8 and 6.1.1.4'
O O 0.0106 0.006 'International Tables Vol C Tables 4.2.6.8 and 6.1.1.4'
Pb Pb -3.3944 10.1111 'International Tables Vol C Tables 4.2.6.8 and 6.1.1.4'
Cl Cl 0.1484 0.1585 'International Tables Vol C Tables 4.2.6.8 and 6.1.1.4'

loop_
_geom_angle_atom_site_label_1
_geom_angle_atom_site_label_2
_geom_angle_atom_site_label_3
_geom_angle
_geom_angle_publ_flag
O1 Pb1 O7 118.92(7) yes
O1 Pb1 N1 63.00(8) yes
O7 Pb1 N1 71.66(8) yes
O1 Pb1 N4 72.51(8) yes
O7 Pb1 N4 62.76(8) yes
N1 Pb1 N4 82.60(9) yes
O2 C1 O1 126.1(3) ?
O2 C1 C2 116.3(3) ?
O1 C1 C2 117.6(3) ?
N1 C2 C3 122.2(3) ?
N1 C2 C1 115.8(3) ?
C3 C2 C1 122.0(3) ?
C4 C3 C2 118.0(3) ?
C4 C3 H3 121 ?
C2 C3 H3 121 ?
C5 C4 C3 119.7(3) ?
C5 C4 H4 120.1 ?
C3 C4 H4 120.1 ?
C4 C5 C6 119.0(3) ?
C4 C5 H5 120.5 ?
C6 C5 H5 120.5 ?
N1 C6 C5 121.6(3) ?
N1 C6 C7 117.8(3) ?
C5 C6 C7 120.6(3) ?
N2 C7 C6 112.7(3) ?
N2 C7 H7A 109 ?
C6 C7 H7A 109 ?
N2 C7 H7B 109 ?
C6 C7 H7B 109 ?
H7A C7 H7B 107.8 ?
N2 C8 C9 114.9(3) ?
N2 C8 H8A 108.5 ?
C9 C8 H8A 108.5 ?
N2 C8 H8B 108.5 ?
C9 C8 H8B 108.5 ?
H8A C8 H8B 107.5 ?
O3 C9 C8 109.5(3) ?
O3 C9 H9A 109.8 ?
C8 C9 H9A 109.8 ?
O3 C9 H9B 109.8 ?
C8 C9 H9B 109.8 ?
H9A C9 H9B 108.2 ?
O3 C10 C11 109.5(3) ?
O3 C10 H10A 109.8 ?
C11 C10 H10A 109.8 ?
O3 C10 H10B 109.8 ?
C11 C10 H10B 109.8 ?
H10A C10 H10B 108.2 ?
O4 C11 C10 108.5(3) ?
O4 C11 H11A 110 ?
C10 C11 H11A 110 ?
O4 C11 H11B 110 ?
C10 C11 H11B 110 ?
H11A C11 H11B 108.4 ?
O4 C12 C13 108.3(3) ?
O4 C12 H12A 110 ?
C13 C12 H12A 110 ?
O4 C12 H12B 110 ?
C13 C12 H12B 110 ?
H12A C12 H12B 108.4 ?
N3 C13 C12 114.0(3) ?
N3 C13 H13A 108.8 ?
C12 C13 H13A 108.8 ?
N3 C13 H13B 108.8 ?
C12 C13 H13B 108.8 ?
H13A C13 H13B 107.6 ?
N3 C14 C15 114.3(3) ?
N3 C14 H14A 108.7 ?
C15 C14 H14A 108.7 ?
N3 C14 H14B 108.7 ?
C15 C14 H14B 108.7 ?
H14A C14 H14B 107.6 ?
O5 C15 C14 109.6(3) ?
O5 C15 H15A 109.7 ?
C14 C15 H15A 109.7 ?
O5 C15 H15B 109.7 ?
C14 C15 H15B 109.7 ?
H15A C15 H15B 108.2 ?
O5 C16 C17 109.0(3) ?
O5 C16 H16A 109.9 ?
C17 C16 H16A 109.9 ?
O5 C16 H16B 109.9 ?
C17 C16 H16B 109.9 ?
H16A C16 H16B 108.3 ?
O6 C17 C16 108.7(3) ?
O6 C17 H17A 110 ?
C16 C17 H17A 110 ?
O6 C17 H17B 110 ?
C16 C17 H17B 110 ?
H17A C17 H17B 108.3 ?
O6 C18 C19 108.3(3) ?
O6 C18 H18A 110 ?
C19 C18 H18A 110 ?
O6 C18 H18B 110 ?
C19 C18 H18B 110 ?
H18A C18 H18B 108.4 ?
N2 C19 C18 113.5(3) ?
N2 C19 H19A 108.9 ?
C18 C19 H19A 108.9 ?
N2 C19 H19B 108.9 ?
C18 C19 H19B 108.9 ?
H19A C19 H19B 107.7 ?
N3 C20 C21 111.9(3) ?
N3 C20 H20A 109.2 ?
C21 C20 H20A 109.2 ?
N3 C20 H20B 109.2 ?
C21 C20 H20B 109.2 ?
H20A C20 H20B 107.9 ?
N4 C21 C22 121.4(3) ?
N4 C21 C20 117.7(3) ?
C22 C21 C20 120.9(3) ?
C23 C22 C21 119.1(3) ?
C23 C22 H22 120.5 ?
C21 C22 H22 120.4 ?
C22 C23 C24 119.6(3) ?
C22 C23 H23 120.2 ?
C24 C23 H23 120.2 ?
C25 C24 C23 118.1(3) ?
C25 C24 H24 120.9 ?
C23 C24 H24 120.9 ?
N4 C25 C24 122.8(3) ?
N4 C25 C26 115.9(3) ?
C24 C25 C26 121.2(3) ?
O7 C26 O8 125.7(3) ?
O7 C26 C25 117.5(3) ?
O8 C26 C25 116.7(3) ?
N5 C27 C28 113.2(3) ?
N5 C27 H27A 108.9 ?
C28 C27 H27A 108.9 ?
N5 C27 H27B 108.9 ?
C28 C27 H27B 108.9 ?
H27A C27 H27B 107.8 ?
C27 C28 H28A 109.5 ?
C27 C28 H28B 109.5 ?
H28A C28 H28B 109.5 ?
C27 C28 H28C 109.5 ?
H28A C28 H28C 109.5 ?
H28B C28 H28C 109.5 ?
N5 C29 C30 113.8(3) ?
N5 C29 H29A 108.8 ?
C30 C29 H29A 108.8 ?
N5 C29 H29B 108.8 ?
C30 C29 H29B 108.8 ?
H29A C29 H29B 107.7 ?
C29 C30 H30A 109.5 ?
C29 C30 H30B 109.5 ?
H30A C30 H30B 109.5 ?
C29 C30 H30C 109.5 ?
H30A C30 H30C 109.5 ?
H30B C30 H30C 109.5 ?
N5 C31 C32 113.4(3) ?
N5 C31 H31A 108.9 ?
C32 C31 H31A 108.9 ?
N5 C31 H31B 108.9 ?
C32 C31 H31B 108.9 ?
H31A C31 H31B 107.7 ?
C31 C32 H32A 109.5 ?
C31 C32 H32B 109.5 ?
H32A C32 H32B 109.5 ?
C31 C32 H32C 109.5 ?
H32A C32 H32C 109.5 ?
H32B C32 H32C 109.5 ?
N6 C33 C34 112.9(3) ?
N6 C33 H33A 109 ?
C34 C33 H33A 109 ?
N6 C33 H33B 109 ?
C34 C33 H33B 109 ?
H33A C33 H33B 107.8 ?
C33 C34 H34A 109.5 ?
C33 C34 H34B 109.5 ?
H34A C34 H34B 109.5 ?
C33 C34 H34C 109.5 ?
H34A C34 H34C 109.5 ?
H34B C34 H34C 109.5 ?
N6 C35 C36 114.2(3) ?
N6 C35 H35A 108.7 ?
C36 C35 H35A 108.7 ?
N6 C35 H35B 108.7 ?
C36 C35 H35B 108.7 ?
H35A C35 H35B 107.6 ?
C35 C36 H36A 109.5 ?
C35 C36 H36B 109.5 ?
H36A C36 H36B 109.5 ?
C35 C36 H36C 109.5 ?
H36A C36 H36C 109.5 ?
H36B C36 H36C 109.5 ?
N6 C37 C38 112.7(3) ?
N6 C37 H37A 109.1 ?
C38 C37 H37A 109.1 ?
N6 C37 H37B 109.1 ?
C38 C37 H37B 109.1 ?
H37A C37 H37B 107.8 ?
C37 C38 H38A 109.5 ?
C37 C38 H38B 109.5 ?
H38A C38 H38B 109.5 ?
C37 C38 H38C 109.5 ?
H38A C38 H38C 109.5 ?
H38B C38 H38C 109.5 ?
C6 N1 C2 119.3(3) ?
C6 N1 Pb1 123.1(2) ?
C2 N1 Pb1 116.1(2) ?
C19 N2 C7 109.0(3) ?
C19 N2 C8 109.5(3) ?
C7 N2 C8 110.4(3) ?
C20 N3 C13 109.3(3) ?
C20 N3 C14 110.2(3) ?
C13 N3 C14 109.7(3) ?
C25 N4 C21 118.9(3) ?
C25 N4 Pb1 117.9(2) ?
C21 N4 Pb1 122.7(2) ?
C27 N5 C29 113.7(3) ?
C27 N5 C31 109.5(3) ?
C29 N5 C31 114.4(3) ?
C27 N5 H5N 106.2 ?
C29 N5 H5N 106.2 ?
C31 N5 H5N 106.2 ?
C33 N6 C37 110.3(3) ?
C33 N6 C35 112.5(3) ?
C37 N6 C35 113.6(3) ?
C33 N6 H6N 106.7 ?
C37 N6 H6N 106.7 ?
C35 N6 H6N 106.7 ?
C1 O1 Pb1 119.5(2) ?
C9 O3 C10 109.9(3) ?
C12 O4 C11 111.1(3) ?
C16 O5 C15 110.4(3) ?
C17 O6 C18 112.0(3) ?
C26 O7 Pb1 121.4(2) ?
H91W O9 H92W 108.4(10) ?
O10 Cl1 O11 108.74(17) ?
O10 Cl1 O12 109.38(18) ?
O11 Cl1 O12 109.94(19) ?
O10 Cl1 O13 109.70(16) ?
O11 Cl1 O13 109.63(17) ?
O12 Cl1 O13 109.43(17) ?
O17 Cl2 O16 109.6(2) ?
O17 Cl2 O15 111.1(2) ?
O16 Cl2 O15 106.67(19) ?
O17 Cl2 O14 110.38(18) ?
O16 Cl2 O14 109.51(17) ?
O15 Cl2 O14 109.49(16) ?

loop_
_geom_bond_atom_site_label_1
_geom_bond_atom_site_label_2
_geom_bond_distance
_geom_bond_publ_flag
Pb1 O1 2.550(2) yes
Pb1 O7 2.558(2) yes
Pb1 N1 2.585(3) yes
Pb1 N4 2.601(3) yes
Pb1 O6 2.921(2) yes
Pb1 O4 2.935(2) yes
Pb1 N2 2.951(3) yes
Pb1 N3 2.962(3) yes
Pb1 O3 3.002(2) yes
Pb1 O5 3.041(2) yes
C1 O2 1.248(4) ?
C1 O1 1.253(4) ?
C1 C2 1.514(5) ?
C2 N1 1.347(4) ?
C2 C3 1.389(5) ?
C3 C4 1.383(5) ?
C3 H3 0.95 ?
C4 C5 1.378(5) ?
C4 H4 0.95 ?
C5 C6 1.392(5) ?
C5 H5 0.95 ?
C6 N1 1.332(4) ?
C6 C7 1.510(5) ?
C7 N2 1.473(4) ?
C7 H7A 0.99 ?
C7 H7B 0.99 ?
C8 N2 1.477(4) ?
C8 C9 1.495(5) ?
C8 H8A 0.99 ?
C8 H8B 0.99 ?
C9 O3 1.427(4) ?
C9 H9A 0.99 ?
C9 H9B 0.99 ?
C10 O3 1.431(4) ?
C10 C11 1.488(5) ?
C10 H10A 0.99 ?
C10 H10B 0.99 ?
C11 O4 1.426(4) ?
C11 H11A 0.99 ?
C11 H11B 0.99 ?
C12 O4 1.419(4) ?
C12 C13 1.498(5) ?
C12 H12A 0.99 ?
C12 H12B 0.99 ?
C13 N3 1.472(4) ?
C13 H13A 0.99 ?
C13 H13B 0.99 ?
C14 N3 1.477(4) ?
C14 C15 1.501(5) ?
C14 H14A 0.99 ?
C14 H14B 0.99 ?
C15 O5 1.431(4) ?
C15 H15A 0.99 ?
C15 H15B 0.99 ?
C16 O5 1.420(4) ?
C16 C17 1.495(5) ?
C16 H16A 0.99 ?
C16 H16B 0.99 ?
C17 O6 1.424(4) ?
C17 H17A 0.99 ?
C17 H17B 0.99 ?
C18 O6 1.428(4) ?
C18 C19 1.502(5) ?
C18 H18A 0.99 ?
C18 H18B 0.99 ?
C19 N2 1.470(4) ?
C19 H19A 0.99 ?
C19 H19B 0.99 ?
C20 N3 1.463(4) ?
C20 C21 1.509(5) ?
C20 H20A 0.99 ?
C20 H20B 0.99 ?
C21 N4 1.346(4) ?
C21 C22 1.396(5) ?
C22 C23 1.373(5) ?
C22 H22 0.95 ?
C23 C24 1.393(5) ?
C23 H23 0.95 ?
C24 C25 1.380(5) ?
C24 H24 0.95 ?
C25 N4 1.342(4) ?
C25 C26 1.519(5) ?
C26 O7 1.254(4) ?
C26 O8 1.257(4) ?
C27 N5 1.494(5) ?
C27 C28 1.511(6) ?
C27 H27A 0.99 ?
C27 H27B 0.99 ?
C28 H28A 0.98 ?
C28 H28B 0.98 ?
C28 H28C 0.98 ?
C29 N5 1.499(4) ?
C29 C30 1.506(5) ?
C29 H29A 0.99 ?
C29 H29B 0.99 ?
C30 H30A 0.98 ?
C30 H30B 0.98 ?
C30 H30C 0.98 ?
C31 N5 1.504(5) ?
C31 C32 1.511(6) ?
C31 H31A 0.99 ?
C31 H31B 0.99 ?
C32 H32A 0.98 ?
C32 H32B 0.98 ?
C32 H32C 0.98 ?
C33 N6 1.491(4) ?
C33 C34 1.505(5) ?
C33 H33A 0.99 ?
C33 H33B 0.99 ?
C34 H34A 0.98 ?
C34 H34B 0.98 ?
C34 H34C 0.98 ?
C35 N6 1.503(4) ?
C35 C36 1.511(5) ?
C35 H35A 0.99 ?
C35 H35B 0.99 ?
C36 H36A 0.98 ?
C36 H36B 0.98 ?
C36 H36C 0.98 ?
C37 N6 1.493(4) ?
C37 C38 1.512(6) ?
C37 H37A 0.99 ?
C37 H37B 0.99 ?
C38 H38A 0.98 ?
C38 H38B 0.98 ?
C38 H38C 0.98 ?
N5 H5N 0.93 ?
N6 H6N 0.93 ?
O9 H91W 0.843(9) ?
O9 H92W 0.849(9) ?
O10 Cl1 1.436(3) ?
O11 Cl1 1.436(3) ?
O12 Cl1 1.437(3) ?
O13 Cl1 1.440(3) ?
O14 Cl2 1.442(3) ?
O15 Cl2 1.440(3) ?
O16 Cl2 1.439(3) ?
O17 Cl2 1.411(3) ?

loop_
_geom_hbond_atom_site_label_D
_geom_hbond_atom_site_label_H
_geom_hbond_atom_site_label_A
_geom_hbond_distance_DH
_geom_hbond_distance_HA
_geom_hbond_distance_DA
_geom_hbond_angle_DHA
_geom_hbond_site_symmetry_A
N6 H6N O8 0.93 1.79 2.711(4) 172.3 .
N5 H5N O2 0.93 1.76 2.657(4) 160.7 .
O9 H91W O8 0.843(9) 2.148(2) 2.930(9) 154.2(6) 1_656
O9 H92W O2 0.849(9) 2.410(3) 3.169(10) 149.0(6) 1_655

loop_
_geom_torsion_atom_site_label_1
_geom_torsion_atom_site_label_2
_geom_torsion_atom_site_label_3
_geom_torsion_atom_site_label_4
_geom_torsion
O2 C1 C2 N1 -178.3(3)
O1 C1 C2 N1 -0.4(5)
O2 C1 C2 C3 -1.6(5)
O1 C1 C2 C3 176.4(3)
N1 C2 C3 C4 2.0(5)
C1 C2 C3 C4 -174.5(3)
C2 C3 C4 C5 2.3(5)
C3 C4 C5 C6 -4.2(5)
C4 C5 C6 N1 2.0(5)
C4 C5 C6 C7 -177.4(3)
N1 C6 C7 N2 28.2(4)
C5 C6 C7 N2 -152.4(3)
N2 C8 C9 O3 65.1(4)
O3 C10 C11 O4 -66.0(4)
O4 C12 C13 N3 65.0(4)
N3 C14 C15 O5 65.8(4)
O5 C16 C17 O6 -64.8(4)
O6 C18 C19 N2 63.0(4)
N3 C20 C21 N4 32.3(4)
N3 C20 C21 C22 -146.1(3)
N4 C21 C22 C23 -0.2(5)
C20 C21 C22 C23 178.1(3)
C21 C22 C23 C24 -1.8(5)
C22 C23 C24 C25 1.3(5)
C23 C24 C25 N4 1.2(5)
C23 C24 C25 C26 -175.0(3)
N4 C25 C26 O7 -1.8(4)
C24 C25 C26 O7 174.6(3)
N4 C25 C26 O8 -180.0(3)
C24 C25 C26 O8 -3.5(5)
C5 C6 N1 C2 2.2(5)
C7 C6 N1 C2 -178.4(3)
C5 C6 N1 Pb1 -162.9(2)
C7 C6 N1 Pb1 16.5(4)
C3 C2 N1 C6 -4.2(5)
C1 C2 N1 C6 172.5(3)
C3 C2 N1 Pb1 161.9(3)
C1 C2 N1 Pb1 -21.4(4)
O1 Pb1 N1 C6 -171.9(3)
O7 Pb1 N1 C6 50.3(2)
N4 Pb1 N1 C6 114.0(3)
O1 Pb1 N1 C2 22.5(2)
O7 Pb1 N1 C2 -115.3(2)
N4 Pb1 N1 C2 -51.6(2)
C18 C19 N2 C7 -163.0(3)
C18 C19 N2 C8 76.0(4)
C6 C7 N2 C19 70.1(4)
C6 C7 N2 C8 -169.5(3)
C9 C8 N2 C19 -163.7(3)
C9 C8 N2 C7 76.2(4)
C21 C20 N3 C13 66.4(4)
C21 C20 N3 C14 -173.0(3)
C12 C13 N3 C20 -162.2(3)
C12 C13 N3 C14 76.8(4)
C15 C14 N3 C20 75.4(4)
C15 C14 N3 C13 -164.2(3)
C24 C25 N4 C21 -3.2(5)
C26 C25 N4 C21 173.2(3)
C24 C25 N4 Pb1 168.6(2)
C26 C25 N4 Pb1 -15.0(3)
C22 C21 N4 C25 2.7(5)
C20 C21 N4 C25 -175.7(3)
C22 C21 N4 Pb1 -168.7(2)
C20 C21 N4 Pb1 12.9(4)
O1 Pb1 N4 C25 -120.5(2)
O7 Pb1 N4 C25 16.6(2)
N1 Pb1 N4 C25 -56.6(2)
O1 Pb1 N4 C21 50.9(2)
O7 Pb1 N4 C21 -172.0(3)
N1 Pb1 N4 C21 114.9(2)
C28 C27 N5 C29 -63.1(5)
C28 C27 N5 C31 167.6(4)
C30 C29 N5 C27 -67.5(4)
C30 C29 N5 C31 59.3(4)
C32 C31 N5 C27 -174.8(4)
C32 C31 N5 C29 56.2(4)
C34 C33 N6 C37 173.7(3)
C34 C33 N6 C35 -58.4(4)
C38 C37 N6 C33 -173.5(3)
C38 C37 N6 C35 59.2(4)
C36 C35 N6 C33 -60.4(4)
C36 C35 N6 C37 65.7(4)
O2 C1 O1 Pb1 -159.3(3)
C2 C1 O1 Pb1 23.0(4)
O7 Pb1 O1 C1 22.7(3)
N1 Pb1 O1 C1 -24.1(3)
N4 Pb1 O1 C1 66.5(3)
C8 C9 O3 C10 -178.9(3)
C11 C10 O3 C9 -178.6(3)
C13 C12 O4 C11 173.3(3)
C10 C11 O4 C12 -177.5(3)
C17 C16 O5 C15 -178.0(3)
C14 C15 O5 C16 -178.1(3)
C16 C17 O6 C18 -174.3(3)
C19 C18 O6 C17 169.0(3)
O8 C26 O7 Pb1 -163.4(3)
C25 C26 O7 Pb1 18.7(4)
O1 Pb1 O7 C26 29.2(3)
N1 Pb1 O7 C26 72.4(2)
N4 Pb1 O7 C26 -18.6(2)
